data_1517342
loop_
_publ_author_name
'Bluemke, Tobias D.'
'Clegg, William'
'Garc\'ia-Alvarez, Pablo'
'Kennedy, Alan R.'
'Koszinowski, Konrad'
'McCall, Matthew D.'
'Russo, Luca'
'Hevia, Eva'

_publ_section_title
;
 Structural and reactivity insights in Mg--Zn hybrid chemistry: Zn--I
 exchange and Pd-catalysed cross-coupling applications of aromatic
 substrates
;
_journal_issue 9
_journal_name_full 'Chemical Science'
_journal_page_first 3552
_journal_paper_doi 10.1039/C4SC01263A
_journal_volume 5
_journal_year 2014
_chemical_formula_sum 'C34 H48 Cl I Mg N2 O5 Zn'
_chemical_formula_weight 816.77
_chemical_name_systematic
;
 ?
;
_space_group_IT_number 14
_symmetry_cell_setting monoclinic
_symmetry_space_group_name_Hall '-P 2ybc'
_symmetry_space_group_name_H-M 'P 1 21/c 1'
_atom_sites_solution_hydrogens geom
_atom_sites_solution_primary direct
_atom_sites_solution_secondary difmap
_audit_creation_method SHELXL-97
_cell_angle_alpha 90.00
_cell_angle_beta 98.132(5)
_cell_angle_gamma 90.00
_cell_formula_units_Z 4
_cell_length_a 16.1212(8)
_cell_length_b 9.5045(6)
_cell_length_c 24.1563(14)
_cell_measurement_reflns_used 5051
_cell_measurement_temperature 123(2)
_cell_measurement_theta_max 29.77
_cell_measurement_theta_min 2.68
_cell_volume 3664.1(4)
_computing_cell_refinement CrysAlisPro
_computing_data_collection CrysAlisPro
_computing_data_reduction CrysAlisPro
_computing_structure_refinement 'SHELXL-97 (Sheldrick, 1997)'
_computing_structure_solution SIR
_diffrn_ambient_temperature 123(2)
_diffrn_measured_fraction_theta_full 0.999
_diffrn_measured_fraction_theta_max 0.999
_diffrn_measurement_device_type 'Oxford Diffraction Gemini S'
_diffrn_measurement_method 'omega scans'
_diffrn_radiation_monochromator graphite
_diffrn_radiation_source 'fine-focus sealed tube'
_diffrn_radiation_type MoK\a
_diffrn_radiation_wavelength 0.71069
_diffrn_reflns_av_R_equivalents 0.0444
_diffrn_reflns_av_sigmaI/netI 0.1081
_diffrn_reflns_limit_h_max 20
_diffrn_reflns_limit_h_min -19
_diffrn_reflns_limit_k_max 12
_diffrn_reflns_limit_k_min -12
_diffrn_reflns_limit_l_max 29
_diffrn_reflns_limit_l_min -30
_diffrn_reflns_number 17865
_diffrn_reflns_theta_full 27.00
_diffrn_reflns_theta_max 27.00
_diffrn_reflns_theta_min 2.74
_diffrn_standards_decay_% 0
_exptl_absorpt_coefficient_mu 1.644
_exptl_absorpt_correction_T_max 1.00000
_exptl_absorpt_correction_T_min 0.83493
_exptl_absorpt_correction_type multi-scan
_exptl_absorpt_process_details
;
CrysAlisPro, Oxford Diffraction Ltd.,
Version 1.171.33.55 (release 05-01-2010 CrysAlis171 .NET)
(compiled Jan  5 2010,16:28:46)
Empirical absorption correction using spherical harmonics,
 implemented in SCALE3 ABSPACK scaling algorithm.
;
_exptl_crystal_colour colourless
_exptl_crystal_density_diffrn 1.481
_exptl_crystal_density_method 'not measured'
_exptl_crystal_description fragment
_exptl_crystal_F_000 1672
_exptl_crystal_size_max .2
_exptl_crystal_size_mid .18
_exptl_crystal_size_min .12
_refine_diff_density_max 0.889
_refine_diff_density_min -0.726
_refine_diff_density_rms 0.089
_refine_ls_extinction_method none
_refine_ls_goodness_of_fit_ref 0.815
_refine_ls_hydrogen_treatment constr
_refine_ls_matrix_type full
_refine_ls_number_parameters 406
_refine_ls_number_reflns 7990
_refine_ls_number_restraints 0
_refine_ls_restrained_S_all 0.815
_refine_ls_R_factor_all 0.0838
_refine_ls_R_factor_gt 0.0384
_refine_ls_shift/su_max 0.002
_refine_ls_shift/su_mean 0.000
_refine_ls_structure_factor_coef Fsqd
_refine_ls_weighting_details 'calc w=1/[\s^2^(Fo^2^)+(0.0196P)^2^+0.0000P] where P=(Fo^2^+2Fc^2^)/3'
_refine_ls_weighting_scheme calc
_refine_ls_wR_factor_gt 0.0540
_refine_ls_wR_factor_ref 0.0589
_reflns_number_gt 4799
_reflns_number_total 7990
_reflns_threshold_expression I>2\s(I)
_cod_duplicate_entry 1516680
_cod_data_source_file c4sc01263a2.cif
_cod_data_source_block pgamat49
_cod_original_sg_symbol_H-M P21/c
_cod_database_code 1517342

loop_
_symmetry_equiv_pos_as_xyz
'x, y, z'
'-x, y+1/2, -z+1/2'
'-x, -y, -z'
'x, -y-1/2, z-1/2'

loop_
_atom_site_label
_atom_site_type_symbol
_atom_site_fract_x
_atom_site_fract_y
_atom_site_fract_z
_atom_site_U_iso_or_equiv
_atom_site_adp_type
_atom_site_occupancy
_atom_site_symmetry_multiplicity
_atom_site_calc_flag
_atom_site_refinement_flags
I1 I 0.189467(13) 0.26234(3) 0.540573(10) 0.02710(7) Uani 1 1 d .
Zn1 Zn 0.32918(2) 0.10506(4) 0.542493(16) 0.01779(10) Uani 1 1 d .
Cl1 Cl 0.04855(4) -0.24652(9) 0.75333(3) 0.02204(18) Uani 1 1 d .
Mg1 Mg 0.11393(6) -0.20992(11) 0.67223(4) 0.0156(3) Uani 1 1 d .
O1 O 0.37960(11) 0.2268(2) 0.47831(9) 0.0250(6) Uani 1 1 d .
O2 O 0.22179(12) -0.3234(2) 0.70525(9) 0.0204(5) Uani 1 1 d .
O3 O 0.06581(12) -0.3913(2) 0.63250(8) 0.0188(5) Uani 1 1 d .
O4 O 0.01486(11) -0.0939(2) 0.63007(9) 0.0208(6) Uani 1 1 d .
O5 O 0.17294(11) -0.0236(2) 0.70088(9) 0.0191(5) Uani 1 1 d .
N1 N 0.42867(17) -0.1857(3) 0.64637(13) 0.0321(8) Uani 1 1 d .
N2 N 0.18143(15) -0.1817(3) 0.59845(11) 0.0187(7) Uani 1 1 d .
C1 C 0.33244(19) 0.2783(4) 0.42714(13) 0.0277(9) Uani 1 1 d .
H1A H 0.2910 0.3495 0.4353 0.033 Uiso 1 1 calc R
H1B H 0.3022 0.2001 0.4060 0.033 Uiso 1 1 calc R
C2 C 0.3954(2) 0.3434(4) 0.39377(15) 0.0299(9) Uani 1 1 d .
H2A H 0.4122 0.2761 0.3661 0.036 Uiso 1 1 calc R
H2B H 0.3728 0.4296 0.3742 0.036 Uiso 1 1 calc R
C3 C 0.4678(2) 0.3770(4) 0.43876(14) 0.0301(9) Uani 1 1 d .
H3A H 0.5213 0.3816 0.4232 0.036 Uiso 1 1 calc R
H3B H 0.4587 0.4673 0.4574 0.036 Uiso 1 1 calc R
C4 C 0.46729(17) 0.2564(4) 0.47812(13) 0.0261(8) Uani 1 1 d .
H4A H 0.4964 0.1740 0.4649 0.031 Uiso 1 1 calc R
H4B H 0.4948 0.2823 0.5160 0.031 Uiso 1 1 calc R
C5 C 0.40763(19) 0.1711(4) 0.60973(14) 0.0209(8) Uani 1 1 d .
C6 C 0.45064(18) 0.0849(4) 0.65142(14) 0.0194(8) Uani 1 1 d .
C7 C 0.50188(19) 0.1390(4) 0.69852(14) 0.0266(9) Uani 1 1 d .
H7 H 0.5289 0.0770 0.7262 0.032 Uiso 1 1 calc R
C8 C 0.5127(2) 0.2813(4) 0.70436(15) 0.0311(10) Uani 1 1 d .
H8 H 0.5476 0.3184 0.7360 0.037 Uiso 1 1 calc R
C9 C 0.47317(19) 0.3699(4) 0.66449(15) 0.0279(9) Uani 1 1 d .
H9 H 0.4812 0.4687 0.6683 0.033 Uiso 1 1 calc R
C10 C 0.4211(2) 0.3164(4) 0.61813(15) 0.0247(9) Uani 1 1 d .
H10 H 0.3937 0.3803 0.5913 0.030 Uiso 1 1 calc R
C11 C 0.43934(19) -0.0671(4) 0.64761(15) 0.0227(9) Uani 1 1 d .
C12 C 0.31018(16) -0.0762(3) 0.49989(13) 0.0140(7) Uani 1 1 d .
C13 C 0.26031(18) -0.1900(3) 0.51243(13) 0.0158(8) Uani 1 1 d .
C14 C 0.24818(19) -0.3123(4) 0.48055(15) 0.0242(9) Uani 1 1 d .
H14 H 0.2144 -0.3863 0.4915 0.029 Uiso 1 1 calc R
C15 C 0.2855(2) -0.3249(4) 0.43313(15) 0.0288(9) Uani 1 1 d .
H15 H 0.2765 -0.4063 0.4103 0.035 Uiso 1 1 calc R
C16 C 0.33630(19) -0.2176(4) 0.41918(14) 0.0249(9) Uani 1 1 d .
H16 H 0.3636 -0.2261 0.3870 0.030 Uiso 1 1 calc R
C17 C 0.34774(18) -0.0978(4) 0.45167(13) 0.0206(8) Uani 1 1 d .
H17 H 0.3831 -0.0260 0.4407 0.025 Uiso 1 1 calc R
C18 C 0.21726(19) -0.1824(3) 0.56092(14) 0.0158(8) Uani 1 1 d .
C19 C 0.2529(2) -0.3386(4) 0.76409(14) 0.0273(9) Uani 1 1 d .
H19A H 0.2148 -0.2930 0.7874 0.033 Uiso 1 1 calc R
H19B H 0.3095 -0.2971 0.7732 0.033 Uiso 1 1 calc R
C20 C 0.2552(2) -0.4949(4) 0.77281(16) 0.0411(11) Uani 1 1 d .
H20A H 0.2003 -0.5298 0.7809 0.049 Uiso 1 1 calc R
H20B H 0.2988 -0.5206 0.8043 0.049 Uiso 1 1 calc R
C21 C 0.2756(2) -0.5553(4) 0.71862(15) 0.0331(10) Uani 1 1 d .
H21A H 0.2374 -0.6340 0.7059 0.040 Uiso 1 1 calc R
H21B H 0.3341 -0.5900 0.7230 0.040 Uiso 1 1 calc R
C22 C 0.26333(19) -0.4322(4) 0.67715(15) 0.0263(9) Uani 1 1 d .
H22A H 0.3180 -0.3983 0.6683 0.032 Uiso 1 1 calc R
H22B H 0.2283 -0.4611 0.6420 0.032 Uiso 1 1 calc R
C23 C 0.03919(19) -0.5184(3) 0.65795(13) 0.0216(8) Uani 1 1 d .
H23A H 0.0349 -0.5031 0.6980 0.026 Uiso 1 1 calc R
H23B H 0.0786 -0.5966 0.6545 0.026 Uiso 1 1 calc R
C24 C -0.04556(19) -0.5484(4) 0.62510(13) 0.0247(8) Uani 1 1 d .
H24A H -0.0892 -0.4861 0.6367 0.030 Uiso 1 1 calc R
H24B H -0.0621 -0.6477 0.6291 0.030 Uiso 1 1 calc R
C25 C -0.02975(19) -0.5161(4) 0.56542(13) 0.0230(9) Uani 1 1 d .
H25A H -0.0104 -0.6011 0.5473 0.028 Uiso 1 1 calc R
H25B H -0.0812 -0.4804 0.5425 0.028 Uiso 1 1 calc R
C26 C 0.03787(19) -0.4043(4) 0.57268(13) 0.0219(8) Uani 1 1 d .
H26A H 0.0852 -0.4321 0.5530 0.026 Uiso 1 1 calc R
H26B H 0.0153 -0.3134 0.5572 0.026 Uiso 1 1 calc R
C27 C -0.07340(17) -0.1191(4) 0.63357(16) 0.0336(10) Uani 1 1 d .
H27A H -0.0826 -0.1296 0.6730 0.040 Uiso 1 1 calc R
H27B H -0.0930 -0.2056 0.6129 0.040 Uiso 1 1 calc R
C28 C -0.11926(19) 0.0085(4) 0.60743(16) 0.0310(10) Uani 1 1 d .
H28A H -0.1255 0.0813 0.6359 0.037 Uiso 1 1 calc R
H28B H -0.1754 -0.0171 0.5878 0.037 Uiso 1 1 calc R
C29 C -0.06243(18) 0.0587(4) 0.56661(14) 0.0263(9) Uani 1 1 d .
H29A H -0.0708 0.0030 0.5316 0.032 Uiso 1 1 calc R
H29B H -0.0716 0.1596 0.5575 0.032 Uiso 1 1 calc R
C30 C 0.02255(19) 0.0341(4) 0.59886(16) 0.0324(10) Uani 1 1 d .
H30A H 0.0649 0.0229 0.5732 0.039 Uiso 1 1 calc R
H30B H 0.0392 0.1137 0.6244 0.039 Uiso 1 1 calc R
C31 C 0.14423(18) 0.0777(4) 0.73813(14) 0.0248(9) Uani 1 1 d .
H31A H 0.0940 0.0427 0.7531 0.030 Uiso 1 1 calc R
H31B H 0.1304 0.1682 0.7187 0.030 Uiso 1 1 calc R
C32 C 0.21672(18) 0.0951(4) 0.78431(14) 0.0275(9) Uani 1 1 d .
H32A H 0.2128 0.0275 0.8150 0.033 Uiso 1 1 calc R
H32B H 0.2187 0.1919 0.7996 0.033 Uiso 1 1 calc R
C33 C 0.29396(18) 0.0646(4) 0.75539(14) 0.0234(8) Uani 1 1 d .
H33A H 0.3282 0.1505 0.7536 0.028 Uiso 1 1 calc R
H33B H 0.3293 -0.0095 0.7756 0.028 Uiso 1 1 calc R
C34 C 0.25791(16) 0.0152(4) 0.69689(14) 0.0208(8) Uani 1 1 d .
H34A H 0.2598 0.0917 0.6693 0.025 Uiso 1 1 calc R
H34B H 0.2897 -0.0665 0.6855 0.025 Uiso 1 1 calc R

loop_
_atom_site_aniso_label
_atom_site_aniso_U_11
_atom_site_aniso_U_22
_atom_site_aniso_U_33
_atom_site_aniso_U_23
_atom_site_aniso_U_13
_atom_site_aniso_U_12
I1 0.02226(11) 0.02463(14) 0.03520(14) 0.00122(15) 0.00676(9) 0.00288(12)
Zn1 0.01972(19) 0.0184(2) 0.0152(2) 0.0009(2) 0.00245(16) -0.00173(18)
Cl1 0.0251(4) 0.0258(5) 0.0172(4) -0.0031(5) 0.0096(3) -0.0055(4)
Mg1 0.0156(5) 0.0168(6) 0.0149(6) -0.0003(6) 0.0044(5) -0.0025(5)
O1 0.0188(10) 0.0330(15) 0.0219(12) 0.0105(14) -0.0015(10) -0.0055(12)
O2 0.0238(12) 0.0192(12) 0.0182(13) -0.0013(12) 0.0033(11) 0.0066(11)
O3 0.0284(12) 0.0170(12) 0.0108(12) -0.0003(12) 0.0018(10) -0.0092(11)
O4 0.0119(10) 0.0223(13) 0.0284(14) 0.0075(13) 0.0030(10) -0.0011(10)
O5 0.0140(11) 0.0189(13) 0.0264(14) -0.0089(12) 0.0094(10) -0.0026(10)
N1 0.0310(17) 0.036(2) 0.032(2) 0.0104(19) 0.0115(15) 0.0075(16)
N2 0.0215(14) 0.0185(16) 0.0166(16) -0.0010(15) 0.0049(13) -0.0030(13)
C1 0.0244(16) 0.035(2) 0.0229(19) 0.012(2) 0.0013(15) -0.0002(18)
C2 0.0308(19) 0.036(2) 0.023(2) 0.011(2) 0.0052(17) 0.0048(18)
C3 0.034(2) 0.032(2) 0.026(2) -0.003(2) 0.0084(17) -0.0111(19)
C4 0.0169(15) 0.036(2) 0.0243(18) 0.003(2) 0.0004(14) -0.0009(19)
C5 0.0160(17) 0.033(2) 0.0154(19) 0.000(2) 0.0088(16) 0.0000(17)
C6 0.0138(16) 0.029(2) 0.0168(19) -0.002(2) 0.0068(15) -0.0037(17)
C7 0.0164(17) 0.045(3) 0.018(2) 0.007(2) 0.0020(16) -0.0018(18)
C8 0.0200(17) 0.053(3) 0.021(2) -0.012(2) 0.0034(16) -0.0100(19)
C9 0.0260(19) 0.032(2) 0.027(2) -0.011(2) 0.0107(17) -0.0105(19)
C10 0.0259(19) 0.030(2) 0.019(2) 0.001(2) 0.0068(17) -0.0034(17)
C11 0.0123(17) 0.041(3) 0.015(2) 0.007(2) 0.0035(15) 0.0023(18)
C12 0.0086(14) 0.0171(18) 0.0149(18) 0.0043(17) -0.0025(14) 0.0026(14)
C13 0.0154(16) 0.0196(19) 0.0120(18) -0.0005(17) 0.0010(15) 0.0035(15)
C14 0.0251(18) 0.021(2) 0.028(2) -0.0031(19) 0.0097(17) -0.0037(16)
C15 0.038(2) 0.028(2) 0.022(2) -0.015(2) 0.0065(18) 0.0008(19)
C16 0.0279(18) 0.033(2) 0.0147(18) -0.003(2) 0.0072(15) 0.0055(18)
C17 0.0175(16) 0.026(2) 0.0186(18) 0.003(2) 0.0042(15) 0.0017(17)
C18 0.0173(16) 0.0099(17) 0.0178(19) -0.0008(17) -0.0060(16) -0.0025(14)
C19 0.0274(19) 0.032(2) 0.020(2) 0.001(2) -0.0059(17) 0.0024(18)
C20 0.051(2) 0.041(3) 0.034(2) 0.012(2) 0.015(2) 0.010(2)
C21 0.035(2) 0.023(2) 0.042(3) 0.004(2) 0.0082(19) 0.0007(18)
C22 0.0240(18) 0.023(2) 0.034(2) -0.003(2) 0.0126(17) 0.0054(17)
C23 0.0327(19) 0.0186(19) 0.0139(18) 0.0033(18) 0.0049(16) -0.0037(17)
C24 0.0319(19) 0.025(2) 0.0182(19) 0.0007(19) 0.0088(16) -0.0056(17)
C25 0.0272(19) 0.026(2) 0.0154(19) -0.0025(18) 0.0006(16) -0.0068(17)
C26 0.0306(18) 0.025(2) 0.0105(17) 0.0003(19) 0.0023(15) -0.0074(18)
C27 0.0121(16) 0.043(2) 0.046(2) 0.014(2) 0.0052(17) -0.0023(18)
C28 0.0172(17) 0.037(2) 0.038(2) 0.000(2) 0.0009(17) 0.0026(18)
C29 0.0273(19) 0.026(2) 0.023(2) 0.002(2) -0.0037(17) -0.0029(18)
C30 0.0236(19) 0.029(2) 0.044(3) 0.017(2) 0.0045(18) -0.0020(18)
C31 0.0231(17) 0.020(2) 0.034(2) -0.012(2) 0.0118(16) -0.0004(16)
C32 0.0287(18) 0.030(2) 0.024(2) -0.005(2) 0.0043(16) -0.0001(18)
C33 0.0213(17) 0.0212(19) 0.027(2) -0.0021(19) 0.0004(16) -0.0007(16)
C34 0.0148(16) 0.025(2) 0.024(2) -0.0001(19) 0.0079(15) -0.0046(16)

loop_
_atom_type_symbol
_atom_type_description
_atom_type_scat_dispersion_real
_atom_type_scat_dispersion_imag
_atom_type_scat_source
I I -0.4742 1.8119 'International Tables Vol C Tables 4.2.6.8 and 6.1.1.4'
Zn Zn 0.2839 1.4301 'International Tables Vol C Tables 4.2.6.8 and 6.1.1.4'
Cl Cl 0.1484 0.1585 'International Tables Vol C Tables 4.2.6.8 and 6.1.1.4'
Mg Mg 0.0486 0.0363 'International Tables Vol C Tables 4.2.6.8 and 6.1.1.4'
O O 0.0106 0.0060 'International Tables Vol C Tables 4.2.6.8 and 6.1.1.4'
N N 0.0061 0.0033 'International Tables Vol C Tables 4.2.6.8 and 6.1.1.4'
C C 0.0033 0.0016 'International Tables Vol C Tables 4.2.6.8 and 6.1.1.4'
H H 0.0000 0.0000 'International Tables Vol C Tables 4.2.6.8 and 6.1.1.4'

loop_
_geom_angle_atom_site_label_1
_geom_angle_atom_site_label_2
_geom_angle_atom_site_label_3
_geom_angle
C12 Zn1 C5 135.57(13)
C12 Zn1 O1 97.82(11)
C5 Zn1 O1 98.82(11)
C12 Zn1 I1 113.59(8)
C5 Zn1 I1 105.60(10)
O1 Zn1 I1 95.05(6)
O3 Mg1 O5 170.51(10)
O3 Mg1 O4 90.17(9)
O5 Mg1 O4 89.71(9)
O3 Mg1 O2 89.09(9)
O5 Mg1 O2 89.77(8)
O4 Mg1 O2 172.36(10)
O3 Mg1 N2 85.57(10)
O5 Mg1 N2 84.94(10)
O4 Mg1 N2 88.44(10)
O2 Mg1 N2 83.93(9)
O3 Mg1 Cl1 94.56(7)
O5 Mg1 Cl1 94.91(7)
O4 Mg1 Cl1 94.68(7)
O2 Mg1 Cl1 92.95(7)
N2 Mg1 Cl1 176.88(8)
C4 O1 C1 109.2(2)
C4 O1 Zn1 124.74(17)
C1 O1 Zn1 125.79(17)
C19 O2 C22 105.7(2)
C19 O2 Mg1 125.2(2)
C22 O2 Mg1 126.79(19)
C23 O3 C26 106.4(2)
C23 O3 Mg1 127.73(18)
C26 O3 Mg1 125.00(19)
C30 O4 C27 109.0(2)
C30 O4 Mg1 125.71(17)
C27 O4 Mg1 124.9(2)
C34 O5 C31 105.4(2)
C34 O5 Mg1 126.29(19)
C31 O5 Mg1 127.23(17)
C18 N2 Mg1 172.7(3)
O1 C1 C2 106.4(2)
O1 C1 H1A 110.4
C2 C1 H1A 110.4
O1 C1 H1B 110.4
C2 C1 H1B 110.4
H1A C1 H1B 108.6
C3 C2 C1 102.2(3)
C3 C2 H2A 111.3
C1 C2 H2A 111.3
C3 C2 H2B 111.3
C1 C2 H2B 111.3
H2A C2 H2B 109.2
C4 C3 C2 102.9(3)
C4 C3 H3A 111.2
C2 C3 H3A 111.2
C4 C3 H3B 111.2
C2 C3 H3B 111.2
H3A C3 H3B 109.1
O1 C4 C3 104.3(2)
O1 C4 H4A 110.9
C3 C4 H4A 110.9
O1 C4 H4B 110.9
C3 C4 H4B 110.9
H4A C4 H4B 108.9
C6 C5 C10 114.8(3)
C6 C5 Zn1 126.0(3)
C10 C5 Zn1 119.2(3)
C5 C6 C7 122.8(3)
C5 C6 C11 119.3(3)
C7 C6 C11 117.9(3)
C8 C7 C6 119.8(4)
C8 C7 H7 120.1
C6 C7 H7 120.1
C9 C8 C7 119.7(3)
C9 C8 H8 120.1
C7 C8 H8 120.1
C8 C9 C10 120.5(3)
C8 C9 H9 119.7
C10 C9 H9 119.7
C9 C10 C5 122.4(4)
C9 C10 H10 118.8
C5 C10 H10 118.8
N1 C11 C6 177.2(4)
C17 C12 C13 113.2(3)
C17 C12 Zn1 119.9(2)
C13 C12 Zn1 126.9(2)
C14 C13 C12 124.2(3)
C14 C13 C18 116.4(3)
C12 C13 C18 119.4(3)
C15 C14 C13 119.4(3)
C15 C14 H14 120.3
C13 C14 H14 120.3
C14 C15 C16 119.0(3)
C14 C15 H15 120.5
C16 C15 H15 120.5
C15 C16 C17 120.5(3)
C15 C16 H16 119.8
C17 C16 H16 119.8
C16 C17 C12 123.7(3)
C16 C17 H17 118.2
C12 C17 H17 118.2
N2 C18 C13 177.0(3)
O2 C19 C20 103.6(3)
O2 C19 H19A 111.0
C20 C19 H19A 111.0
O2 C19 H19B 111.0
C20 C19 H19B 111.0
H19A C19 H19B 109.0
C19 C20 C21 105.1(3)
C19 C20 H20A 110.7
C21 C20 H20A 110.7
C19 C20 H20B 110.7
C21 C20 H20B 110.7
H20A C20 H20B 108.8
C20 C21 C22 104.6(3)
C20 C21 H21A 110.8
C22 C21 H21A 110.8
C20 C21 H21B 110.8
C22 C21 H21B 110.8
H21A C21 H21B 108.9
O2 C22 C21 105.3(3)
O2 C22 H22A 110.7
C21 C22 H22A 110.7
O2 C22 H22B 110.7
C21 C22 H22B 110.7
H22A C22 H22B 108.8
O3 C23 C24 103.6(2)
O3 C23 H23A 111.0
C24 C23 H23A 111.0
O3 C23 H23B 111.0
C24 C23 H23B 111.0
H23A C23 H23B 109.0
C23 C24 C25 101.5(2)
C23 C24 H24A 111.5
C25 C24 H24A 111.5
C23 C24 H24B 111.5
C25 C24 H24B 111.5
H24A C24 H24B 109.3
C26 C25 C24 104.2(3)
C26 C25 H25A 110.9
C24 C25 H25A 110.9
C26 C25 H25B 110.9
C24 C25 H25B 110.9
H25A C25 H25B 108.9
O3 C26 C25 106.9(3)
O3 C26 H26A 110.3
C25 C26 H26A 110.3
O3 C26 H26B 110.3
C25 C26 H26B 110.3
H26A C26 H26B 108.6
O4 C27 C28 105.5(3)
O4 C27 H27A 110.6
C28 C27 H27A 110.6
O4 C27 H27B 110.6
C28 C27 H27B 110.6
H27A C27 H27B 108.8
C27 C28 C29 102.7(3)
C27 C28 H28A 111.2
C29 C28 H28A 111.2
C27 C28 H28B 111.2
C29 C28 H28B 111.2
H28A C28 H28B 109.1
C30 C29 C28 101.8(3)
C30 C29 H29A 111.4
C28 C29 H29A 111.4
C30 C29 H29B 111.4
C28 C29 H29B 111.4
H29A C29 H29B 109.3
O4 C30 C29 105.3(3)
O4 C30 H30A 110.7
C29 C30 H30A 110.7
O4 C30 H30B 110.7
C29 C30 H30B 110.7
H30A C30 H30B 108.8
O5 C31 C32 104.6(2)
O5 C31 H31A 110.8
C32 C31 H31A 110.8
O5 C31 H31B 110.8
C32 C31 H31B 110.8
H31A C31 H31B 108.9
C31 C32 C33 103.6(3)
C31 C32 H32A 111.0
C33 C32 H32A 111.0
C31 C32 H32B 111.0
C33 C32 H32B 111.0
H32A C32 H32B 109.0
C34 C33 C32 104.6(2)
C34 C33 H33A 110.8
C32 C33 H33A 110.8
C34 C33 H33B 110.8
C32 C33 H33B 110.8
H33A C33 H33B 108.9
O5 C34 C33 105.0(3)
O5 C34 H34A 110.7
C33 C34 H34A 110.7
O5 C34 H34B 110.7
C33 C34 H34B 110.7
H34A C34 H34B 108.8

loop_
_geom_bond_atom_site_label_1
_geom_bond_atom_site_label_2
_geom_bond_distance
I1 Zn1 2.6981(4)
Zn1 C12 2.008(3)
Zn1 C5 2.013(3)
Zn1 O1 2.182(2)
Cl1 Mg1 2.3777(13)
Mg1 O3 2.070(2)
Mg1 O5 2.082(2)
Mg1 O4 2.084(2)
Mg1 O2 2.105(2)
Mg1 N2 2.232(3)
O1 C4 1.442(3)
O1 C1 1.442(3)
O2 C19 1.446(4)
O2 C22 1.452(4)
O3 C23 1.448(4)
O3 C26 1.457(3)
O4 C30 1.445(4)
O4 C27 1.457(3)
O5 C34 1.435(3)
O5 C31 1.438(4)
N1 C11 1.140(4)
N2 C18 1.142(4)
C1 C2 1.515(4)
C1 H1A 0.9900
C1 H1B 0.9900
C2 C3 1.512(4)
C2 H2A 0.9900
C2 H2B 0.9900
C3 C4 1.489(5)
C3 H3A 0.9900
C3 H3B 0.9900
C4 H4A 0.9900
C4 H4B 0.9900
C5 C6 1.403(4)
C5 C10 1.408(5)
C6 C7 1.405(4)
C6 C11 1.457(5)
C7 C8 1.369(5)
C7 H7 0.9500
C8 C9 1.367(5)
C8 H8 0.9500
C9 C10 1.397(4)
C9 H9 0.9500
C10 H10 0.9500
C12 C17 1.402(4)
C12 C13 1.406(4)
C13 C14 1.393(4)
C13 C18 1.445(5)
C14 C15 1.372(5)
C14 H14 0.9500
C15 C16 1.380(5)
C15 H15 0.9500
C16 C17 1.380(4)
C16 H16 0.9500
C17 H17 0.9500
C19 C20 1.500(5)
C19 H19A 0.9900
C19 H19B 0.9900
C20 C21 1.508(5)
C20 H20A 0.9900
C20 H20B 0.9900
C21 C22 1.535(5)
C21 H21A 0.9900
C21 H21B 0.9900
C22 H22A 0.9900
C22 H22B 0.9900
C23 C24 1.507(4)
C23 H23A 0.9900
C23 H23B 0.9900
C24 C25 1.530(4)
C24 H24A 0.9900
C24 H24B 0.9900
C25 C26 1.515(4)
C25 H25A 0.9900
C25 H25B 0.9900
C26 H26A 0.9900
C26 H26B 0.9900
C27 C28 1.512(4)
C27 H27A 0.9900
C27 H27B 0.9900
C28 C29 1.515(5)
C28 H28A 0.9900
C28 H28B 0.9900
C29 C30 1.496(4)
C29 H29A 0.9900
C29 H29B 0.9900
C30 H30A 0.9900
C30 H30B 0.9900
C31 C32 1.506(4)
C31 H31A 0.9900
C31 H31B 0.9900
C32 C33 1.539(4)
C32 H32A 0.9900
C32 H32B 0.9900
C33 C34 1.524(4)
C33 H33A 0.9900
C33 H33B 0.9900
C34 H34A 0.9900
C34 H34B 0.9900

loop_
_geom_torsion_atom_site_label_1
_geom_torsion_atom_site_label_2
_geom_torsion_atom_site_label_3
_geom_torsion_atom_site_label_4
_geom_torsion
C12 Zn1 O1 C4 -101.8(3)
C5 Zn1 O1 C4 36.8(3)
I1 Zn1 O1 C4 143.5(2)
C12 Zn1 O1 C1 71.8(3)
C5 Zn1 O1 C1 -149.6(3)
I1 Zn1 O1 C1 -42.9(3)
O3 Mg1 O2 C19 -122.4(2)
O5 Mg1 O2 C19 67.1(2)
O4 Mg1 O2 C19 153.1(7)
N2 Mg1 O2 C19 152.0(3)
Cl1 Mg1 O2 C19 -27.8(2)
O3 Mg1 O2 C22 37.7(2)
O5 Mg1 O2 C22 -132.8(2)
O4 Mg1 O2 C22 -46.8(9)
N2 Mg1 O2 C22 -47.9(2)
Cl1 Mg1 O2 C22 132.3(2)
O5 Mg1 O3 C23 150.8(5)
O4 Mg1 O3 C23 -119.9(2)
O2 Mg1 O3 C23 67.7(2)
N2 Mg1 O3 C23 151.7(2)
Cl1 Mg1 O3 C23 -25.2(2)
O5 Mg1 O3 C26 -41.4(7)
O4 Mg1 O3 C26 47.8(2)
O2 Mg1 O3 C26 -124.5(2)
N2 Mg1 O3 C26 -40.6(2)
Cl1 Mg1 O3 C26 142.6(2)
O3 Mg1 O4 C30 -129.0(3)
O5 Mg1 O4 C30 41.5(3)
O2 Mg1 O4 C30 -44.6(9)
N2 Mg1 O4 C30 -43.5(3)
Cl1 Mg1 O4 C30 136.4(2)
O3 Mg1 O4 C27 59.5(3)
O5 Mg1 O4 C27 -130.0(3)
O2 Mg1 O4 C27 143.9(7)
N2 Mg1 O4 C27 145.0(3)
Cl1 Mg1 O4 C27 -35.1(3)
O3 Mg1 O5 C34 -39.7(7)
O4 Mg1 O5 C34 -129.0(2)
O2 Mg1 O5 C34 43.4(2)
N2 Mg1 O5 C34 -40.5(2)
Cl1 Mg1 O5 C34 136.3(2)
O3 Mg1 O5 C31 154.2(5)
O4 Mg1 O5 C31 64.9(2)
O2 Mg1 O5 C31 -122.7(2)
N2 Mg1 O5 C31 153.4(2)
Cl1 Mg1 O5 C31 -29.8(2)
O3 Mg1 N2 C18 -39.4(19)
O5 Mg1 N2 C18 140.5(19)
O4 Mg1 N2 C18 -129.7(19)
O2 Mg1 N2 C18 50.2(19)
Cl1 Mg1 N2 C18 53(3)
C4 O1 C1 C2 0.0(4)
Zn1 O1 C1 C2 -174.5(2)
O1 C1 C2 C3 -22.8(4)
C1 C2 C3 C4 36.5(4)
C1 O1 C4 C3 23.5(4)
Zn1 O1 C4 C3 -162.0(2)
C2 C3 C4 O1 -37.3(3)
C12 Zn1 C5 C6 -21.1(4)
O1 Zn1 C5 C6 -131.9(3)
I1 Zn1 C5 C6 130.3(3)
C12 Zn1 C5 C10 160.5(3)
O1 Zn1 C5 C10 49.7(3)
I1 Zn1 C5 C10 -48.1(3)
C10 C5 C6 C7 1.2(5)
Zn1 C5 C6 C7 -177.3(2)
C10 C5 C6 C11 178.3(3)
Zn1 C5 C6 C11 -0.2(4)
C5 C6 C7 C8 -1.4(5)
C11 C6 C7 C8 -178.6(3)
C6 C7 C8 C9 0.4(5)
C7 C8 C9 C10 0.6(5)
C8 C9 C10 C5 -0.8(5)
C6 C5 C10 C9 -0.1(5)
Zn1 C5 C10 C9 178.5(2)
C5 C6 C11 N1 -108(9)
C7 C6 C11 N1 69(9)
C5 Zn1 C12 C17 -96.0(3)
O1 Zn1 C12 C17 15.1(2)
I1 Zn1 C12 C17 114.1(2)
C5 Zn1 C12 C13 85.0(3)
O1 Zn1 C12 C13 -163.9(2)
I1 Zn1 C12 C13 -64.9(3)
C17 C12 C13 C14 -0.4(4)
Zn1 C12 C13 C14 178.7(2)
C17 C12 C13 C18 -179.7(3)
Zn1 C12 C13 C18 -0.7(4)
C12 C13 C14 C15 -1.0(5)
C18 C13 C14 C15 178.3(3)
C13 C14 C15 C16 2.0(5)
C14 C15 C16 C17 -1.6(5)
C15 C16 C17 C12 0.1(5)
C13 C12 C17 C16 0.8(4)
Zn1 C12 C17 C16 -178.3(2)
Mg1 N2 C18 C13 40(8)
C14 C13 C18 N2 -8(7)
C12 C13 C18 N2 172(6)
C22 O2 C19 C20 -40.9(3)
Mg1 O2 C19 C20 122.7(3)
O2 C19 C20 C21 32.8(4)
C19 C20 C21 C22 -13.0(4)
C19 O2 C22 C21 32.5(3)
Mg1 O2 C22 C21 -130.7(2)
C20 C21 C22 O2 -11.3(3)
C26 O3 C23 C24 -38.0(3)
Mg1 O3 C23 C24 131.6(2)
O3 C23 C24 C25 41.5(3)
C23 C24 C25 C26 -29.6(3)
C23 O3 C26 C25 18.6(3)
Mg1 O3 C26 C25 -151.3(2)
C24 C25 C26 O3 7.7(3)
C30 O4 C27 C28 -5.3(4)
Mg1 O4 C27 C28 167.4(2)
O4 C27 C28 C29 27.5(4)
C27 C28 C29 C30 -38.6(4)
C27 O4 C30 C29 -19.5(4)
Mg1 O4 C30 C29 167.9(2)
C28 C29 C30 O4 36.1(4)
C34 O5 C31 C32 -42.0(3)
Mg1 O5 C31 C32 126.4(2)
O5 C31 C32 C33 29.0(3)
C31 C32 C33 C34 -6.6(4)
C31 O5 C34 C33 37.3(3)
Mg1 O5 C34 C33 -131.2(2)
C32 C33 C34 O5 -18.0(3)
